data_4106533
loop_
_publ_author_name
'Hei Man Cheng'
'David A. Leigh'
'Francesca Maffei'
'Paul R. McGonigal'
'Alexandra M. Z. Slawin'
'Jhenyi Wu'

_publ_section_title
;
 En Route to a Molecular Sheaf: Active Metal Template Synthesis of a
 [3]Rotaxane with Two Axles Threaded through One Ring
;
_journal_name_full 'Journal of the American Chemical Society'
_journal_page_first 12298
_journal_page_last 12303
_journal_paper_doi 10.1021/ja205167e
_journal_volume 133
_journal_year 2011
_chemical_formula_moiety 'C47 H49 Cl2 N3 Ni O2,C4 H10 O,C3 H7 N O'
_chemical_formula_sum 'C54 H66 Cl2 N4 Ni O4'
_chemical_formula_weight 964.72
_chemical_name_systematic
; 
 ? 
;
_space_group_IT_number 15
_symmetry_cell_setting monoclinic
_symmetry_space_group_name_Hall '-C 2yc'
_symmetry_space_group_name_H-M 'C 1 2/c 1'
_atom_sites_solution_hydrogens geom
_atom_sites_solution_primary direct
_atom_sites_solution_secondary difmap
_audit_creation_method SHELXL-97
_cell_angle_alpha 90.00
_cell_angle_beta 92.939(10)
_cell_angle_gamma 90.00
_cell_formula_units_Z 8
_cell_length_a 48.61(2)
_cell_length_b 13.472(6)
_cell_length_c 15.627(7)
_cell_measurement_reflns_used 9527
_cell_measurement_temperature 93(2)
_cell_measurement_theta_max 28.1
_cell_measurement_theta_min 2.3
_cell_volume 10220(8)
_computing_cell_refinement 'Bruker XSCANS'
_computing_data_collection 'Bruker XSCANS'
_computing_data_reduction 'Bruker SHELXTL'
_computing_molecular_graphics 'Bruker SHELXTL'
_computing_publication_material 'Bruker SHELXTL'
_computing_structure_refinement 'SHELXL-97 (Sheldrick, 1997)'
_computing_structure_solution 'SHELXS-97 (Sheldrick, 1990)'
_diffrn_ambient_temperature 93(2)
_diffrn_detector_area_resol_mean 28.5714
_diffrn_measured_fraction_theta_full 0.999
_diffrn_measured_fraction_theta_max 0.998
_diffrn_measurement_device_type CCD
_diffrn_measurement_method '\w scans'
_diffrn_radiation_monochromator confocal
_diffrn_radiation_source 'rotating anode'
_diffrn_radiation_type MoK\a
_diffrn_radiation_wavelength 0.71073
_diffrn_reflns_av_R_equivalents 0.3344
_diffrn_reflns_av_sigmaI/netI 0.2156
_diffrn_reflns_limit_h_max 58
_diffrn_reflns_limit_h_min -58
_diffrn_reflns_limit_k_max 16
_diffrn_reflns_limit_k_min -12
_diffrn_reflns_limit_l_max 18
_diffrn_reflns_limit_l_min -17
_diffrn_reflns_number 51374
_diffrn_reflns_theta_full 25.00
_diffrn_reflns_theta_max 25.36
_diffrn_reflns_theta_min 2.32
_exptl_absorpt_coefficient_mu 0.532
_exptl_absorpt_correction_T_max 1.000
_exptl_absorpt_correction_T_min 0.845
_exptl_absorpt_correction_type multi-scan
_exptl_absorpt_process_details 'Jacobson, R. (1998) Private communication'
_exptl_crystal_colour Green
_exptl_crystal_density_diffrn 1.254
_exptl_crystal_description Platelet
_exptl_crystal_F_000 4096
_exptl_crystal_size_max 0.15
_exptl_crystal_size_mid 0.10
_exptl_crystal_size_min 0.01
_refine_diff_density_max 2.507
_refine_diff_density_min -1.029
_refine_diff_density_rms 0.231
_refine_ls_extinction_method none
_refine_ls_goodness_of_fit_ref 1.889
_refine_ls_hydrogen_treatment constr
_refine_ls_matrix_type full
_refine_ls_number_parameters 586
_refine_ls_number_reflns 9350
_refine_ls_number_restraints 286
_refine_ls_restrained_S_all 1.859
_refine_ls_R_factor_all 0.3606
_refine_ls_R_factor_gt 0.3104
_refine_ls_shift/su_max 0.088
_refine_ls_shift/su_mean 0.010
_refine_ls_structure_factor_coef Fsqd
_refine_ls_weighting_details 'calc w=1/[\s^2^(Fo^2^)+(0.2000P)^2^+0.0000P] where P=(Fo^2^+2Fc^2^)/3'
_refine_ls_weighting_scheme calc
_refine_ls_wR_factor_gt 0.6109
_refine_ls_wR_factor_ref 0.6280
_reflns_number_gt 5948
_reflns_number_total 9350
_reflns_threshold_expression >2sigma(I)
_cod_data_source_file ja205167e_si_003.cif
_cod_data_source_block 1.NiCl2
_cod_database_code 4106533

loop_
_symmetry_equiv_pos_as_xyz
'x, y, z'
'-x, y, -z+1/2'
'x+1/2, y+1/2, z'
'-x+1/2, y+1/2, -z+1/2'
'-x, -y, -z'
'x, -y, z-1/2'
'-x+1/2, -y+1/2, -z'
'x+1/2, -y+1/2, z-1/2'

loop_
_atom_site_label
_atom_site_type_symbol
_atom_site_fract_x
_atom_site_fract_y
_atom_site_fract_z
_atom_site_U_iso_or_equiv
_atom_site_adp_type
_atom_site_occupancy
_atom_site_symmetry_multiplicity
_atom_site_calc_flag
_atom_site_refinement_flags
Ni1 Ni 0.54675(6) 0.72176(13) 0.48120(16) 0.0487(9) Uani 1 1 d .
Cl1 Cl 0.59101(8) 0.7727(3) 0.5005(3) 0.0423(12) Uani 1 1 d .
O1 O 0.6652(3) 0.5010(10) 0.4880(9) 0.062(4) Uani 1 1 d U
Cl2 Cl 0.52635(11) 0.7341(3) 0.6115(3) 0.0480(14) Uani 1 1 d .
C2 C 0.6384(4) 0.4963(13) 0.5220(13) 0.050(5) Uani 1 1 d U
H2A H 0.6251 0.5335 0.4841 0.060 Uiso 1 1 calc R
H2B H 0.6390 0.5278 0.5793 0.060 Uiso 1 1 calc R
C3 C 0.6284(4) 0.3834(13) 0.5296(12) 0.047(5) Uani 1 1 d .
H3A H 0.6246 0.3552 0.4717 0.056 Uiso 1 1 calc R
H3B H 0.6430 0.3432 0.5593 0.056 Uiso 1 1 calc R
C4 C 0.6034(4) 0.3802(12) 0.5777(12) 0.039(4) Uani 1 1 d U
H4A H 0.6069 0.4156 0.6327 0.046 Uiso 1 1 calc R
H4B H 0.5992 0.3102 0.5912 0.046 Uiso 1 1 calc R
C5 C 0.5784(4) 0.4259(11) 0.5310(11) 0.036(4) Uani 1 1 d U
C6 C 0.5738(4) 0.5291(11) 0.5304(11) 0.036(4) Uani 1 1 d U
H6A H 0.5863 0.5713 0.5617 0.043 Uiso 1 1 calc R
N7 N 0.5529(3) 0.5680(10) 0.4881(9) 0.039(3) Uani 1 1 d U
C8 C 0.5353(3) 0.5166(10) 0.4444(10) 0.029(3) Uani 1 1 d U
C9 C 0.5369(4) 0.4123(13) 0.4476(12) 0.047(5) Uani 1 1 d U
H9A H 0.5225 0.3728 0.4223 0.057 Uiso 1 1 calc R
C10 C 0.5598(3) 0.3677(10) 0.4878(9) 0.025(3) Uani 1 1 d U
H10A H 0.5623 0.2979 0.4851 0.030 Uiso 1 1 calc R
C11 C 0.5126(4) 0.5709(11) 0.4008(11) 0.033(4) Uani 1 1 d U
N12 N 0.5149(3) 0.6699(9) 0.4118(8) 0.032(3) Uani 1 1 d U
C13 C 0.4962(4) 0.7339(9) 0.3770(13) 0.050(5) Uani 1 1 d DU
C14 C 0.4726(4) 0.7048(13) 0.3288(13) 0.049(5) Uani 1 1 d U
H14A H 0.4594 0.7505 0.3055 0.058 Uiso 1 1 calc R
C15 C 0.4701(5) 0.5976(11) 0.3174(11) 0.059(7) Uani 1 1 d .
C16 C 0.4896(3) 0.5383(10) 0.3556(10) 0.027(3) Uani 1 1 d U
H16A H 0.4871 0.4686 0.3505 0.033 Uiso 1 1 calc R
C17 C 0.5056(4) 0.8386(9) 0.3930(11) 0.037(4) Uani 1 1 d DU
N18 N 0.5289(4) 0.8533(10) 0.4263(9) 0.049(4) Uani 1 1 d .
C19 C 0.5400(5) 0.9450(10) 0.4377(11) 0.048(5) Uani 1 1 d .
H19A H 0.5579 0.9522 0.4642 0.058 Uiso 1 1 calc R
C20 C 0.5257(4) 1.0255(11) 0.4116(11) 0.035(4) Uani 1 1 d U
C21 C 0.5007(4) 1.0117(11) 0.3741(11) 0.037(4) Uani 1 1 d U
H21A H 0.4905 1.0682 0.3542 0.044 Uiso 1 1 calc R
C22 C 0.4889(4) 0.9195(13) 0.3631(13) 0.051(5) Uani 1 1 d U
H22A H 0.4710 0.9104 0.3373 0.061 Uiso 1 1 calc R
C23 C 0.5387(4) 1.1280(12) 0.4111(12) 0.046(5) Uani 1 1 d .
H23A H 0.5268 1.1736 0.4426 0.056 Uiso 1 1 calc R
H23B H 0.5567 1.1246 0.4432 0.056 Uiso 1 1 calc R
C24 C 0.5427(4) 1.1695(11) 0.3310(11) 0.037(4) Uani 1 1 d U
H24A H 0.5514 1.2354 0.3395 0.045 Uiso 1 1 calc R
H24B H 0.5245 1.1800 0.3010 0.045 Uiso 1 1 calc R
C25 C 0.5604(5) 1.1081(19) 0.2740(17) 0.082(7) Uani 1 1 d U
H25A H 0.5511 1.0440 0.2608 0.099 Uiso 1 1 calc R
H25B H 0.5626 1.1436 0.2193 0.099 Uiso 1 1 calc R
O26 O 0.5886(4) 1.0892(13) 0.3183(12) 0.092(5) Uani 1 1 d U
C27 C 0.6075(5) 1.1574(15) 0.2998(15) 0.063(6) Uani 1 1 d U
C28 C 0.6267(7) 1.179(2) 0.363(2) 0.100(9) Uani 1 1 d U
H28A H 0.6239 1.1568 0.4198 0.120 Uiso 1 1 calc R
C29 C 0.6490(9) 1.230(3) 0.349(3) 0.135(13) Uani 1 1 d U
H29A H 0.6616 1.2407 0.3963 0.163 Uiso 1 1 calc R
C30 C 0.6548(10) 1.263(3) 0.284(3) 0.143(13) Uani 1 1 d U
C31 C 0.6349(6) 1.2447(19) 0.207(2) 0.083(7) Uani 1 1 d U
H31A H 0.6386 1.2698 0.1515 0.100 Uiso 1 1 calc R
C32 C 0.6124(4) 1.1925(14) 0.2195(13) 0.051(5) Uani 1 1 d U
H32A H 0.5996 1.1793 0.1729 0.062 Uiso 1 1 calc R
C33 C 0.6811(8) 1.329(3) 0.259(3) 0.17(2) Uani 1 1 d .
H33A H 0.6825 1.3894 0.2952 0.204 Uiso 1 1 calc R
H33B H 0.6790 1.3503 0.1980 0.204 Uiso 1 1 calc R
C34 C 0.7055(13) 1.267(4) 0.273(4) 0.208(18) Uani 1 1 d U
H34A H 0.7039 1.2231 0.3229 0.249 Uiso 1 1 calc R
H34B H 0.7224 1.3079 0.2809 0.249 Uiso 1 1 calc R
C35 C 0.7055(8) 1.208(3) 0.189(3) 0.130(13) Uani 1 1 d .
H35A H 0.6871 1.1819 0.1703 0.156 Uiso 1 1 calc R
H35B H 0.7141 1.2433 0.1420 0.156 Uiso 1 1 calc R
C36 C 0.7226(11) 1.137(4) 0.229(3) 0.20(2) Uani 1 1 d D
H36A H 0.7385 1.1350 0.1917 0.238 Uiso 1 1 calc R
H36B H 0.7294 1.1700 0.2819 0.238 Uiso 1 1 calc R
C37 C 0.7200(17) 1.030(4) 0.256(6) 0.30(3) Uani 1 1 d DU
H37A H 0.7139 0.9943 0.2029 0.357 Uiso 1 1 calc R
H37B H 0.7040 1.0295 0.2926 0.357 Uiso 1 1 calc R
C38 C 0.7404(9) 0.964(3) 0.299(3) 0.168(15) Uani 1 1 d U
H38A H 0.7483 0.9966 0.3519 0.201 Uiso 1 1 calc R
H38B H 0.7555 0.9499 0.2611 0.201 Uiso 1 1 calc R
C39 C 0.7240(7) 0.859(2) 0.324(2) 0.116(12) Uani 1 1 d .
H39A H 0.7069 0.8501 0.2878 0.140 Uiso 1 1 calc R
H39B H 0.7360 0.8002 0.3169 0.140 Uiso 1 1 calc R
C40 C 0.7173(7) 0.871(2) 0.419(2) 0.104(10) Uani 1 1 d .
H40A H 0.7042 0.9266 0.4258 0.125 Uiso 1 1 calc R
H40B H 0.7342 0.8838 0.4551 0.125 Uiso 1 1 calc R
C41 C 0.7036(7) 0.7651(19) 0.4410(19) 0.083(8) Uani 1 1 d U
C42 C 0.7162(7) 0.676(2) 0.4330(19) 0.099(9) Uani 1 1 d U
H42A H 0.7345 0.6736 0.4138 0.119 Uiso 1 1 calc R
C43 C 0.7038(6) 0.5911(17) 0.4513(16) 0.072(6) Uani 1 1 d U
H43A H 0.7137 0.5306 0.4485 0.087 Uiso 1 1 calc R
C44 C 0.6780(6) 0.5891(19) 0.4731(18) 0.083(7) Uani 1 1 d U
C45 C 0.6634(6) 0.6778(18) 0.4848(16) 0.078(7) Uani 1 1 d U
H45A H 0.6452 0.6782 0.5042 0.093 Uiso 1 1 calc R
C46 C 0.6766(6) 0.7609(19) 0.4671(17) 0.083(8) Uani 1 1 d .
H46A H 0.6670 0.8218 0.4727 0.100 Uiso 1 1 calc R
C47 C 0.4447(5) 0.5659(14) 0.2681(14) 0.057(5) Uani 1 1 d U
C48 C 0.4372(3) 0.4635(10) 0.2663(10) 0.029(4) Uani 1 1 d U
H48A H 0.4495 0.4156 0.2913 0.035 Uiso 1 1 calc R
C49 C 0.4140(4) 0.4352(10) 0.2308(12) 0.049(5) Uani 1 1 d .
H49A H 0.4085 0.3681 0.2375 0.058 Uiso 1 1 calc R
C50 C 0.3963(6) 0.5000(13) 0.1822(12) 0.072(8) Uani 1 1 d .
H50A H 0.3797 0.4777 0.1533 0.087 Uiso 1 1 calc R
C51 C 0.4045(3) 0.5956(10) 0.1800(10) 0.031(4) Uani 1 1 d U
H51A H 0.3927 0.6424 0.1513 0.037 Uiso 1 1 calc R
C52 C 0.4277(4) 0.6270(13) 0.2148(12) 0.046(4) Uani 1 1 d U
H52A H 0.4333 0.6931 0.2040 0.055 Uiso 1 1 calc R
O55 O 0.8101(5) 0.2400(12) 0.3637(16) 0.109(7) Uani 1 1 d .
C53 C 0.8312(9) 0.151(2) 0.261(2) 0.144(17) Uani 1 1 d .
H53A H 0.8315 0.0893 0.2275 0.216 Uiso 1 1 calc R
H53B H 0.8489 0.1591 0.2930 0.216 Uiso 1 1 calc R
H53C H 0.8280 0.2073 0.2221 0.216 Uiso 1 1 calc R
C54 C 0.8082(7) 0.146(2) 0.323(2) 0.112(11) Uani 1 1 d .
H54A H 0.7901 0.1364 0.2923 0.134 Uiso 1 1 calc R
H54B H 0.8114 0.0910 0.3648 0.134 Uiso 1 1 calc R
C56 C 0.7887(10) 0.241(2) 0.422(3) 0.145(14) Uani 1 1 d DU
H56A H 0.7707 0.2302 0.3907 0.174 Uiso 1 1 calc R
H56B H 0.7916 0.1880 0.4649 0.174 Uiso 1 1 calc R
C57 C 0.7890(12) 0.341(3) 0.465(4) 0.23(2) Uani 1 1 d DU
H57A H 0.7745 0.3426 0.5066 0.349 Uiso 1 1 calc R
H57B H 0.7856 0.3929 0.4223 0.349 Uiso 1 1 calc R
H57C H 0.8069 0.3514 0.4952 0.349 Uiso 1 1 calc R
O58 O 0.5776(4) 0.8704(13) 0.1984(12) 0.090(5) Uani 1 1 d DU
C58 C 0.5987(5) 0.902(2) 0.173(2) 0.103(9) Uani 1 1 d DU
H58A H 0.5997 0.9309 0.1174 0.124 Uiso 1 1 calc R
N58 N 0.6186(6) 0.8943(18) 0.2214(17) 0.105(8) Uani 1 1 d U
C59 C 0.6182(7) 0.872(2) 0.316(2) 0.121(11) Uani 1 1 d U
H59A H 0.6005 0.8421 0.3285 0.181 Uiso 1 1 calc R
H59B H 0.6208 0.9337 0.3486 0.181 Uiso 1 1 calc R
H59C H 0.6332 0.8257 0.3321 0.181 Uiso 1 1 calc R
C60 C 0.6429(6) 0.9453(19) 0.1901(18) 0.085(8) Uani 1 1 d U
H60A H 0.6397 0.9608 0.1291 0.128 Uiso 1 1 calc R
H60B H 0.6590 0.9022 0.1979 0.128 Uiso 1 1 calc R
H60C H 0.6461 1.0070 0.2224 0.128 Uiso 1 1 calc R

loop_
_atom_site_aniso_label
_atom_site_aniso_U_11
_atom_site_aniso_U_22
_atom_site_aniso_U_33
_atom_site_aniso_U_23
_atom_site_aniso_U_13
_atom_site_aniso_U_12
Ni1 0.093(2) 0.0171(10) 0.0367(15) 0.0005(8) 0.0072(13) 0.0028(10)
Cl1 0.0097(19) 0.046(2) 0.071(3) -0.008(2) 0.0044(19) -0.0030(17)
O1 0.062(4) 0.062(4) 0.062(4) 0.0003(10) 0.0033(10) 0.0000(10)
Cl2 0.090(4) 0.0237(18) 0.030(3) 0.0045(15) 0.003(2) 0.003(2)
C2 0.050(5) 0.050(5) 0.050(5) 0.0002(10) 0.0024(10) 0.0000(10)
C3 0.055(14) 0.053(10) 0.032(11) 0.006(8) 0.000(9) -0.011(9)
C4 0.039(4) 0.039(4) 0.039(4) -0.0001(10) 0.0019(10) -0.0002(10)
C5 0.036(4) 0.036(4) 0.035(4) -0.0001(10) 0.0020(10) -0.0001(10)
C6 0.036(4) 0.036(4) 0.036(4) 0.0000(10) 0.0018(10) 0.0000(10)
N7 0.039(4) 0.039(3) 0.039(4) 0.0001(10) 0.0020(10) -0.0001(10)
C8 0.029(4) 0.029(4) 0.029(4) 0.0002(10) 0.0015(10) 0.0002(10)
C9 0.047(5) 0.048(5) 0.047(5) 0.0000(10) 0.0023(10) -0.0001(10)
C10 0.025(3) 0.025(3) 0.025(3) 0.0002(10) 0.0012(10) 0.0001(10)
C11 0.033(4) 0.033(4) 0.033(4) 0.0000(10) 0.0016(10) 0.0001(10)
N12 0.032(3) 0.032(3) 0.031(3) 0.0000(10) 0.0015(10) -0.0002(10)
C13 0.050(5) 0.050(5) 0.049(5) -0.0001(10) 0.0025(10) 0.0000(10)
C14 0.049(5) 0.049(5) 0.049(5) 0.0001(10) 0.0027(10) 0.0002(10)
C15 0.14(2) 0.021(7) 0.017(10) 0.004(6) -0.004(11) 0.012(9)
C16 0.028(4) 0.027(4) 0.027(4) 0.0000(10) 0.0017(10) -0.0001(10)
C17 0.037(4) 0.037(4) 0.037(4) 0.0000(10) 0.0018(10) -0.0001(10)
N18 0.088(14) 0.039(7) 0.019(8) 0.000(6) 0.000(8) -0.010(7)
C19 0.097(18) 0.020(7) 0.029(10) 0.011(6) 0.020(10) -0.001(8)
C20 0.035(4) 0.035(4) 0.035(4) 0.0001(10) 0.0017(10) -0.0002(10)
C21 0.037(4) 0.037(4) 0.037(4) 0.0001(10) 0.0019(10) 0.0000(10)
C22 0.051(5) 0.051(5) 0.051(5) 0.0001(10) 0.0025(10) -0.0001(10)
C23 0.060(14) 0.036(8) 0.040(12) 0.007(7) -0.021(10) -0.016(8)
C24 0.037(4) 0.037(4) 0.037(4) 0.0000(10) 0.0019(10) 0.0000(10)
C25 0.082(7) 0.082(7) 0.082(7) 0.0000(10) 0.0043(11) 0.0000(10)
O26 0.092(5) 0.092(5) 0.092(5) 0.0003(10) 0.0048(10) 0.0000(10)
C27 0.063(6) 0.063(6) 0.063(6) 0.0000(10) 0.0032(11) 0.0000(10)
C28 0.100(9) 0.100(9) 0.100(9) 0.0000(10) 0.0052(11) -0.0001(10)
C29 0.135(13) 0.135(13) 0.136(13) 0.0000(10) 0.0069(12) -0.0001(10)
C30 0.143(13) 0.143(13) 0.143(14) 0.0000(10) 0.0073(12) 0.0000(10)
C31 0.083(7) 0.083(7) 0.083(7) 0.0002(10) 0.0042(11) 0.0000(10)
C32 0.051(5) 0.051(5) 0.051(5) 0.0000(10) 0.0026(10) 0.0000(10)
C33 0.10(3) 0.14(3) 0.26(5) 0.12(3) -0.03(3) -0.05(2)
C34 0.208(18) 0.208(18) 0.208(18) 0.0000(7) 0.0106(12) 0.0000(7)
C35 0.12(3) 0.14(3) 0.13(4) 0.01(3) 0.01(3) 0.01(2)
C36 0.22(6) 0.26(6) 0.12(4) 0.13(4) 0.00(3) -0.02(4)
C37 0.30(3) 0.30(3) 0.30(3) 0.0000(10) 0.0152(17) 0.0000(10)
C38 0.168(15) 0.168(15) 0.168(15) 0.0000(10) 0.0086(13) 0.0000(10)
C39 0.15(3) 0.10(2) 0.10(3) 0.052(18) -0.02(2) -0.021(19)
C40 0.12(3) 0.094(19) 0.10(2) 0.003(16) 0.04(2) -0.027(18)
C41 0.083(8) 0.083(8) 0.083(8) 0.0000(10) 0.0043(11) 0.0000(10)
C42 0.099(9) 0.099(9) 0.099(9) 0.0000(10) 0.0051(11) -0.0001(10)
C43 0.072(7) 0.072(7) 0.073(7) 0.0000(10) 0.0037(11) 0.0000(10)
C44 0.083(7) 0.083(7) 0.083(7) 0.0000(10) 0.0042(11) 0.0000(10)
C45 0.078(7) 0.078(7) 0.078(7) 0.0001(10) 0.0041(11) 0.0001(10)
C46 0.09(2) 0.093(17) 0.068(19) 0.030(13) -0.019(15) -0.022(14)
C47 0.057(5) 0.056(5) 0.057(5) 0.0000(10) 0.0030(10) -0.0001(10)
C48 0.029(4) 0.029(4) 0.029(4) 0.0003(10) 0.0015(10) 0.0000(10)
C49 0.084(16) 0.009(6) 0.054(13) 0.014(7) 0.009(11) -0.005(7)
C50 0.16(3) 0.042(10) 0.018(11) -0.002(8) -0.002(12) -0.010(12)
C51 0.031(4) 0.031(4) 0.031(4) -0.0002(10) 0.0016(10) 0.0001(10)
C52 0.046(5) 0.046(5) 0.046(5) 0.0000(10) 0.0025(10) 0.0000(10)
O55 0.120(19) 0.057(10) 0.15(2) 0.032(11) 0.008(15) 0.005(10)
C53 0.27(5) 0.09(2) 0.07(2) 0.037(16) 0.05(3) 0.08(3)
C54 0.12(3) 0.081(19) 0.13(3) 0.054(19) 0.00(2) -0.015(17)
C56 0.145(14) 0.145(14) 0.145(14) 0.0001(10) 0.0075(12) 0.0000(10)
C57 0.23(2) 0.23(2) 0.23(2) 0.0000(10) 0.0119(15) 0.0000(10)
O58 0.090(5) 0.090(5) 0.090(5) 0.0001(10) 0.0047(10) 0.0001(10)
C58 0.103(9) 0.103(9) 0.103(9) -0.0001(10) 0.0052(11) 0.0002(10)
N58 0.105(8) 0.105(8) 0.105(8) -0.0002(10) 0.0054(11) 0.0002(10)
C59 0.121(11) 0.121(11) 0.121(11) 0.0002(10) 0.0062(12) 0.0001(10)
C60 0.085(8) 0.085(8) 0.085(8) -0.0001(10) 0.0045(11) 0.0001(10)

loop_
_atom_type_symbol
_atom_type_description
_atom_type_scat_dispersion_real
_atom_type_scat_dispersion_imag
_atom_type_scat_source
C C 0.0033 0.0016 'International Tables Vol C Tables 4.2.6.8 and 6.1.1.4'
H H 0.0000 0.0000 'International Tables Vol C Tables 4.2.6.8 and 6.1.1.4'
N N 0.0061 0.0033 'International Tables Vol C Tables 4.2.6.8 and 6.1.1.4'
O O 0.0106 0.0060 'International Tables Vol C Tables 4.2.6.8 and 6.1.1.4'
Cl Cl 0.1484 0.1585 'International Tables Vol C Tables 4.2.6.8 and 6.1.1.4'
Ni Ni 0.3393 1.1124 'International Tables Vol C Tables 4.2.6.8 and 6.1.1.4'

loop_
_geom_angle_atom_site_label_1
_geom_angle_atom_site_label_2
_geom_angle_atom_site_label_3
_geom_angle
N12 Ni1 N7 77.5(5)
N12 Ni1 N18 77.4(5)
N7 Ni1 N18 153.6(6)
N12 Ni1 Cl1 153.4(4)
N7 Ni1 Cl1 99.3(4)
N18 Ni1 Cl1 99.5(5)
N12 Ni1 Cl2 98.6(4)
N7 Ni1 Cl2 95.3(4)
N18 Ni1 Cl2 96.3(4)
Cl1 Ni1 Cl2 107.9(2)
C44 O1 C2 122.2(17)
O1 C2 C3 110.8(15)
O1 C2 H2A 109.5
C3 C2 H2A 109.5
O1 C2 H2B 109.5
C3 C2 H2B 109.5
H2A C2 H2B 108.1
C4 C3 C2 109.2(15)
C4 C3 H3A 109.9
C2 C3 H3A 109.8
C4 C3 H3B 109.8
C2 C3 H3B 109.8
H3A C3 H3B 108.3
C3 C4 C5 114.0(16)
C3 C4 H4A 108.8
C5 C4 H4A 108.7
C3 C4 H4B 108.8
C5 C4 H4B 108.7
H4A C4 H4B 107.6
C10 C5 C6 117.7(15)
C10 C5 C4 120.4(14)
C6 C5 C4 121.9(15)
N7 C6 C5 121.6(15)
N7 C6 H6A 119.2
C5 C6 H6A 119.2
C8 N7 C6 122.9(14)
C8 N7 Ni1 114.9(11)
C6 N7 Ni1 122.1(11)
N7 C8 C9 119.2(16)
N7 C8 C11 116.6(14)
C9 C8 C11 123.8(15)
C10 C9 C8 119.5(17)
C10 C9 H9A 120.2
C8 C9 H9A 120.3
C5 C10 C9 118.5(14)
C5 C10 H10A 120.8
C9 C10 H10A 120.7
C16 C11 N12 116.5(14)
C16 C11 C8 131.1(14)
N12 C11 C8 112.3(14)
C11 N12 C13 122.1(13)
C11 N12 Ni1 118.6(11)
C13 N12 Ni1 119.4(9)
N12 C13 C14 123.8(13)
N12 C13 C17 109.8(14)
C14 C13 C17 126.2(16)
C13 C14 C15 113.9(17)
C13 C14 H14A 123.1
C15 C14 H14A 123.1
C16 C15 C14 118.6(18)
C16 C15 C47 127.2(15)
C14 C15 C47 114.1(17)
C11 C16 C15 125.0(15)
C11 C16 H16A 117.5
C15 C16 H16A 117.5
N18 C17 C22 120.6(13)
N18 C17 C13 119.1(15)
C22 C17 C13 120.0(16)
C17 N18 C19 123.3(16)
C17 N18 Ni1 112.3(10)
C19 N18 Ni1 123.6(14)
C20 C19 N18 120(2)
C20 C19 H19A 119.9
N18 C19 H19A 119.9
C21 C20 C19 117.8(15)
C21 C20 C23 119.4(14)
C19 C20 C23 122.1(17)
C20 C21 C22 122.8(16)
C20 C21 H21A 118.6
C22 C21 H21A 118.6
C21 C22 C17 115.2(17)
C21 C22 H22A 122.4
C17 C22 H22A 122.4
C24 C23 C20 116.6(15)
C24 C23 H23A 108.1
C20 C23 H23A 108.1
C24 C23 H23B 108.1
C20 C23 H23B 108.2
H23A C23 H23B 107.3
C23 C24 C25 114.8(17)
C23 C24 H24A 108.6
C25 C24 H24A 108.6
C23 C24 H24B 108.6
C25 C24 H24B 108.6
H24A C24 H24B 107.5
O26 C25 C24 110.3(19)
O26 C25 H25A 109.6
C24 C25 H25A 109.6
O26 C25 H25B 109.6
C24 C25 H25B 109.6
H25A C25 H25B 108.1
C27 O26 C25 113.4(19)
C28 C27 O26 116(2)
C28 C27 C32 116(2)
O26 C27 C32 126(2)
C27 C28 C29 122(4)
C27 C28 H28A 119.0
C29 C28 H28A 119.0
C30 C29 C28 126(5)
C30 C29 H29A 116.7
C28 C29 H29A 116.8
C29 C30 C31 117(5)
C29 C30 C33 131(5)
C31 C30 C33 112(4)
C32 C31 C30 117(3)
C32 C31 H31A 121.4
C30 C31 H31A 121.3
C31 C32 C27 120(2)
C31 C32 H32A 119.8
C27 C32 H32A 119.8
C30 C33 C34 107(4)
C30 C33 H33A 110.3
C34 C33 H33A 110.3
C30 C33 H33B 110.4
C34 C33 H33B 110.4
H33A C33 H33B 108.6
C33 C34 C35 102(5)
C33 C34 H34A 111.4
C35 C34 H34A 111.2
C33 C34 H34B 111.4
C35 C34 H34B 111.4
H34A C34 H34B 109.2
C36 C35 C34 91(4)
C36 C35 H35A 113.6
C34 C35 H35A 113.6
C36 C35 H35B 113.5
C34 C35 H35B 113.4
H35A C35 H35B 110.8
C37 C36 C35 137(6)
C37 C36 H36A 103.1
C35 C36 H36A 103.0
C37 C36 H36B 102.9
C35 C36 H36B 102.9
H36A C36 H36B 105.1
C36 C37 C38 130(6)
C36 C37 H37A 104.7
C38 C37 H37A 104.6
C36 C37 H37B 104.9
C38 C37 H37B 104.9
H37A C37 H37B 105.7
C37 C38 C39 108(4)
C37 C38 H38A 110.1
C39 C38 H38A 110.2
C37 C38 H38B 110.4
C39 C38 H38B 110.2
H38A C38 H38B 108.5
C40 C39 C38 105(3)
C40 C39 H39A 110.8
C38 C39 H39A 110.8
C40 C39 H39B 110.8
C38 C39 H39B 110.8
H39A C39 H39B 108.9
C39 C40 C41 102(2)
C39 C40 H40A 111.3
C41 C40 H40A 111.3
C39 C40 H40B 111.3
C41 C40 H40B 111.2
H40A C40 H40B 109.2
C42 C41 C46 115(3)
C42 C41 C40 125(3)
C46 C41 C40 120(2)
C43 C42 C41 122(3)
C43 C42 H42A 119.2
C41 C42 H42A 119.1
C44 C43 C42 122(3)
C44 C43 H43A 119.2
C42 C43 H43A 119.1
C43 C44 O1 121(2)
C43 C44 C45 121(2)
O1 C44 C45 119(3)
C46 C45 C44 116(3)
C46 C45 H45A 122.0
C44 C45 H45A 122.0
C45 C46 C41 125(3)
C45 C46 H46A 117.7
C41 C46 H46A 117.7
C48 C47 C52 114.3(18)
C48 C47 C15 119.5(16)
C52 C47 C15 125.9(17)
C49 C48 C47 120.7(15)
C49 C48 H48A 119.7
C47 C48 H48A 119.7
C48 C49 C50 122.9(15)
C48 C49 H49A 118.6
C50 C49 H49A 118.6
C51 C50 C49 115(2)
C51 C50 H50A 122.4
C49 C50 H50A 122.4
C52 C51 C50 123.7(18)
C52 C51 H51A 118.2
C50 C51 H51A 118.2
C51 C52 C47 121.9(17)
C51 C52 H52A 119.0
C47 C52 H52A 119.1
C54 O55 C56 105(2)
C54 C53 H53A 109.5
C54 C53 H53B 109.5
H53A C53 H53B 109.5
C54 C53 H53C 109.4
H53A C53 H53C 109.5
H53B C53 H53C 109.5
O55 C54 C53 102(2)
O55 C54 H54A 111.4
C53 C54 H54A 111.3
O55 C54 H54B 111.3
C53 C54 H54B 111.3
H54A C54 H54B 109.2
C57 C56 O55 108(4)
C57 C56 H56A 110.0
O55 C56 H56A 110.0
C57 C56 H56B 110.1
O55 C56 H56B 110.1
H56A C56 H56B 108.4
C56 C57 H57A 109.5
C56 C57 H57B 109.5
H57A C57 H57B 109.5
C56 C57 H57C 109.4
H57A C57 H57C 109.5
H57B C57 H57C 109.5
N58 O58 C58 32.4(19)
N58 C58 O58 115(3)
N58 C58 H58A 122.3
O58 C58 H58A 122.3
C59 N58 C60 118(3)
C59 N58 O58 95(2)
C60 N58 O58 144(2)
C59 N58 C58 126(3)
C60 N58 C58 112(2)
O58 N58 C58 32.2(14)
N58 C59 H59A 109.5
N58 C59 H59B 109.5
H59A C59 H59B 109.5
N58 C59 H59C 109.5
H59A C59 H59C 109.5
H59B C59 H59C 109.5
N58 C60 H60A 109.5
N58 C60 H60B 109.5
H60A C60 H60B 109.5
N58 C60 H60C 109.5
H60A C60 H60C 109.5
H60B C60 H60C 109.5

loop_
_geom_bond_atom_site_label_1
_geom_bond_atom_site_label_2
_geom_bond_distance
Ni1 N12 1.972(13)
Ni1 N7 2.095(13)
Ni1 N18 2.133(15)
Ni1 Cl1 2.264(5)
Ni1 Cl2 2.316(6)
O1 C44 1.37(3)
O1 C2 1.43(2)
C2 C3 1.60(2)
C2 H2A 0.9900
C2 H2B 0.9900
C3 C4 1.46(2)
C3 H3A 0.9900
C3 H3B 0.9900
C4 C5 1.52(2)
C4 H4A 0.9900
C4 H4B 0.9900
C5 C10 1.35(2)
C5 C6 1.41(2)
C6 N7 1.29(2)
C6 H6A 0.9500
N7 C8 1.27(2)
C8 C9 1.41(2)
C8 C11 1.46(2)
C9 C10 1.38(2)
C9 H9A 0.9500
C10 H10A 0.9500
C11 C16 1.36(2)
C11 N12 1.348(19)
N12 C13 1.35(2)
C13 C14 1.40(3)
C13 C17 1.5001(12)
C14 C15 1.46(2)
C14 H14A 0.9500
C15 C16 1.35(2)
C15 C47 1.49(3)
C16 H16A 0.9500
C17 N18 1.24(2)
C17 C22 1.42(2)
N18 C19 1.36(2)
C19 C20 1.34(2)
C19 H19A 0.9500
C20 C21 1.34(2)
C20 C23 1.52(2)
C21 C22 1.37(2)
C21 H21A 0.9500
C22 H22A 0.9500
C23 C24 1.39(2)
C23 H23A 0.9900
C23 H23B 0.9900
C24 C25 1.51(3)
C24 H24A 0.9900
C24 H24B 0.9900
C25 O26 1.53(3)
C25 H25A 0.9900
C25 H25B 0.9900
O26 C27 1.34(3)
C27 C28 1.36(4)
C27 C32 1.37(3)
C28 C29 1.31(4)
C28 H28A 0.9500
C29 C30 1.15(5)
C29 H29A 0.9500
C30 C31 1.53(5)
C30 C33 1.62(5)
C31 C32 1.33(3)
C31 H31A 0.9500
C32 H32A 0.9500
C33 C34 1.46(6)
C33 H33A 0.9900
C33 H33B 0.9900
C34 C35 1.53(6)
C34 H34A 0.9900
C34 H34B 0.9900
C35 C36 1.39(5)
C35 H35A 0.9900
C35 H35B 0.9900
C36 C37 1.5000(14)
C36 H36A 0.9900
C36 H36B 0.9900
C37 C38 1.47(7)
C37 H37A 0.9900
C37 H37B 0.9900
C38 C39 1.69(5)
C38 H38A 0.9900
C38 H38B 0.9900
C39 C40 1.53(4)
C39 H39A 0.9900
C39 H39B 0.9900
C40 C41 1.63(4)
C40 H40A 0.9900
C40 H40B 0.9900
C41 C42 1.36(4)
C41 C46 1.40(4)
C42 C43 1.33(3)
C42 H42A 0.9500
C43 C44 1.32(3)
C43 H43A 0.9500
C44 C45 1.41(4)
C45 C46 1.33(3)
C45 H45A 0.9500
C46 H46A 0.9500
C47 C48 1.43(2)
C47 C52 1.41(3)
C48 C49 1.29(2)
C48 H48A 0.9500
C49 C50 1.42(3)
C49 H49A 0.9500
C50 C51 1.35(2)
C50 H50A 0.9500
C51 C52 1.29(2)
C51 H51A 0.9500
C52 H52A 0.9500
O55 C54 1.42(4)
O55 C56 1.42(4)
C53 C54 1.52(4)
C53 H53A 0.9800
C53 H53B 0.9800
C53 H53C 0.9800
C54 H54A 0.9900
C54 H54B 0.9900
C56 C57 1.5000(12)
C56 H56A 0.9900
C56 H56B 0.9900
C57 H57A 0.9800
C57 H57B 0.9800
C57 H57C 0.9800
O58 N58 2.03(3)
O58 C58 1.2001(11)
C58 N58 1.21(3)
C58 H58A 0.9500
N58 C59 1.51(4)
N58 C60 1.47(4)
C59 H59A 0.9800
C59 H59B 0.9800
C59 H59C 0.9800
C60 H60A 0.9800
C60 H60B 0.9800
C60 H60C 0.9800

loop_
_geom_torsion_atom_site_label_1
_geom_torsion_atom_site_label_2
_geom_torsion_atom_site_label_3
_geom_torsion_atom_site_label_4
_geom_torsion
C44 O1 C2 C3 178.1(18)
O1 C2 C3 C4 170.3(16)
C2 C3 C4 C5 68.5(19)
C3 C4 C5 C10 98(2)
C3 C4 C5 C6 -82(2)
C10 C5 C6 N7 -2(3)
C4 C5 C6 N7 177.8(17)
C5 C6 N7 C8 0(3)
C5 C6 N7 Ni1 -176.7(13)
N12 Ni1 N7 C8 2.9(13)
N18 Ni1 N7 C8 -15(2)
Cl1 Ni1 N7 C8 -150.2(12)
Cl2 Ni1 N7 C8 100.6(13)
N12 Ni1 N7 C6 179.6(16)
N18 Ni1 N7 C6 161.6(15)
Cl1 Ni1 N7 C6 26.5(15)
Cl2 Ni1 N7 C6 -82.7(15)
C6 N7 C8 C9 6(3)
Ni1 N7 C8 C9 -177.5(13)
C6 N7 C8 C11 179.4(16)
Ni1 N7 C8 C11 -4(2)
N7 C8 C9 C10 -9(3)
C11 C8 C9 C10 177.6(16)
C6 C5 C10 C9 -2(3)
C4 C5 C10 C9 178.6(17)
C8 C9 C10 C5 7(3)
N7 C8 C11 C16 -174.1(18)
C9 C8 C11 C16 -1(3)
N7 C8 C11 N12 3(2)
C9 C8 C11 N12 176.0(17)
C16 C11 N12 C13 -3(3)
C8 C11 N12 C13 -180.0(16)
C16 C11 N12 Ni1 177.2(12)
C8 C11 N12 Ni1 -0.1(19)
N7 Ni1 N12 C11 -1.4(12)
N18 Ni1 N12 C11 170.5(14)
Cl1 Ni1 N12 C11 84.4(15)
Cl2 Ni1 N12 C11 -94.9(12)
N7 Ni1 N12 C13 178.5(15)
N18 Ni1 N12 C13 -9.6(14)
Cl1 Ni1 N12 C13 -95.7(16)
Cl2 Ni1 N12 C13 85.0(14)
C11 N12 C13 C14 2(3)
Ni1 N12 C13 C14 -178.3(16)
C11 N12 C13 C17 -174.6(15)
Ni1 N12 C13 C17 6(2)
N12 C13 C14 C15 -1(3)
C17 C13 C14 C15 174.3(19)
C13 C14 C15 C16 2(3)
C13 C14 C15 C47 178.4(18)
N12 C11 C16 C15 4(3)
C8 C11 C16 C15 -179.4(19)
C14 C15 C16 C11 -4(3)
C47 C15 C16 C11 -179.4(19)
N12 C13 C17 N18 7(3)
C14 C13 C17 N18 -170(2)
N12 C13 C17 C22 -179.2(17)
C14 C13 C17 C22 5(3)
C22 C17 N18 C19 1(3)
C13 C17 N18 C19 175.1(17)
C22 C17 N18 Ni1 171.7(14)
C13 C17 N18 Ni1 -14(2)
N12 Ni1 N18 C17 12.7(13)
N7 Ni1 N18 C17 31(2)
Cl1 Ni1 N18 C17 165.8(13)
Cl2 Ni1 N18 C17 -84.7(13)
N12 Ni1 N18 C19 -176.4(16)
N7 Ni1 N18 C19 -158.4(14)
Cl1 Ni1 N18 C19 -23.3(15)
Cl2 Ni1 N18 C19 86.1(15)
C17 N18 C19 C20 -1(3)
Ni1 N18 C19 C20 -170.5(13)
N18 C19 C20 C21 0(3)
N18 C19 C20 C23 -171.0(16)
C19 C20 C21 C22 1(3)
C23 C20 C21 C22 172.2(18)
C20 C21 C22 C17 -1(3)
N18 C17 C22 C21 0(3)
C13 C17 C22 C21 -174.2(17)
C21 C20 C23 C24 -60(3)
C19 C20 C23 C24 110(2)
C20 C23 C24 C25 -58(2)
C23 C24 C25 O26 -58(2)
C24 C25 O26 C27 -92(2)
C25 O26 C27 C28 147(2)
C25 O26 C27 C32 -47(3)
O26 C27 C28 C29 167(3)
C32 C27 C28 C29 -1(4)
C27 C28 C29 C30 1(7)
C28 C29 C30 C31 -1(7)
C28 C29 C30 C33 178(4)
C29 C30 C31 C32 0(6)
C33 C30 C31 C32 -179(3)
C30 C31 C32 C27 0(4)
C28 C27 C32 C31 0(4)
O26 C27 C32 C31 -167(2)
C29 C30 C33 C34 65(7)
C31 C30 C33 C34 -116(4)
C30 C33 C34 C35 83(5)
C33 C34 C35 C36 -160(4)
C34 C35 C36 C37 111(8)
C35 C36 C37 C38 -179(6)
C36 C37 C38 C39 173(7)
C37 C38 C39 C40 -98(5)
C38 C39 C40 C41 -176(3)
C39 C40 C41 C42 58(4)
C39 C40 C41 C46 -119(3)
C46 C41 C42 C43 -2(4)
C40 C41 C42 C43 -179(3)
C41 C42 C43 C44 4(4)
C42 C43 C44 O1 177(2)
C42 C43 C44 C45 -5(4)
C2 O1 C44 C43 172(2)
C2 O1 C44 C45 -5(3)
C43 C44 C45 C46 4(4)
O1 C44 C45 C46 -178(2)
C44 C45 C46 C41 -2(4)
C42 C41 C46 C45 1(4)
C40 C41 C46 C45 178(2)
C16 C15 C47 C48 8(3)
C14 C15 C47 C48 -168.3(18)
C16 C15 C47 C52 -166(2)
C14 C15 C47 C52 18(3)
C52 C47 C48 C49 -12(3)
C15 C47 C48 C49 173.4(19)
C47 C48 C49 C50 9(3)
C48 C49 C50 C51 -4(3)
C49 C50 C51 C52 4(3)
C50 C51 C52 C47 -9(3)
C48 C47 C52 C51 12(3)
C15 C47 C52 C51 -174(2)
C56 O55 C54 C53 179(3)
C54 O55 C56 C57 -178(3)
C58 O58 N58 C59 168(4)
C58 O58 N58 C60 11(4)
O58 C58 N58 C59 -15(5)
O58 C58 N58 C60 -173(2)
